data_7701459
loop_
_publ_author_name
'Oliveira, Carolina Gon\,calves'
'Romero-Canelon, Isolda'
'Silva, Monize M.'
'Coverdale, James'
'da Silva Maia, Pedro Ivo'
'Batista, Alzir A.'
'Castelli, Silvia'
'Desideri, Alessandro'
'Sadler, Peter J.'
'Deflon, Victor Marcelo Marcelo'

_publ_section_title
;
 Palladium (II) complexes with thiosemicarbazones derived from pyrene as
 topoisomerase IB inhibitors
;
_journal_name_full 'Dalton Transactions'
_journal_paper_doi 10.1039/C9DT02570G
_journal_year 2019
_chemical_formula_sum 'C38 H31 Cl N3 P Pd S'
_chemical_formula_weight 734.54
_space_group_crystal_system monoclinic
_space_group_IT_number 14
_space_group_name_Hall '-P 2ybc'
_space_group_name_H-M_alt 'P 1 21/c 1'
_symmetry_space_group_name_Hall '-P 2ybc'
_symmetry_space_group_name_H-M 'P 1 21/c 1'
_atom_sites_solution_hydrogens mixed
_audit_creation_method SHELXL-2016/4
_audit_update_record
;
2018-09-09 deposited with the CCDC.    2019-09-25 downloaded from the CCDC.
;
_cell_angle_alpha 90
_cell_angle_beta 109.283(2)
_cell_angle_gamma 90
_cell_formula_units_Z 4
_cell_length_a 14.2704(11)
_cell_length_b 12.0045(8)
_cell_length_c 21.2465(16)
_cell_measurement_reflns_used 9526
_cell_measurement_temperature 296(2)
_cell_measurement_theta_max 26.41
_cell_measurement_theta_min 2.65
_cell_volume 3435.5(4)
_computing_cell_refinement 'Bruker SAINT'
_computing_data_collection 'Bruker APEX2'
_computing_data_reduction 'Bruker SAINT'
_computing_structure_refinement 'SHELXL-2016/4 (Sheldrick, 2016)'
_computing_structure_solution 'SHELXS-97 (Sheldrick 2008)'
_diffrn_ambient_temperature 296(2)
_diffrn_measured_fraction_theta_full 1.000
_diffrn_measured_fraction_theta_max 0.998
_diffrn_measurement_device_type 'Bruker APEX-II CCD'
_diffrn_measurement_method '\f and \w scans'
_diffrn_radiation_type MoK\a
_diffrn_radiation_wavelength 0.71073
_diffrn_reflns_av_R_equivalents 0.0298
_diffrn_reflns_av_unetI/netI 0.0130
_diffrn_reflns_Laue_measured_fraction_full 1.000
_diffrn_reflns_Laue_measured_fraction_max 0.998
_diffrn_reflns_limit_h_max 17
_diffrn_reflns_limit_h_min -17
_diffrn_reflns_limit_k_max 14
_diffrn_reflns_limit_k_min -14
_diffrn_reflns_limit_l_max 26
_diffrn_reflns_limit_l_min -26
_diffrn_reflns_number 73175
_diffrn_reflns_point_group_measured_fraction_full 1.000
_diffrn_reflns_point_group_measured_fraction_max 0.998
_diffrn_reflns_theta_full 25.242
_diffrn_reflns_theta_max 26.420
_diffrn_reflns_theta_min 1.512
_exptl_absorpt_coefficient_mu 0.756
_exptl_absorpt_correction_T_max 0.7454
_exptl_absorpt_correction_T_min 0.4744
_exptl_absorpt_correction_type multi-scan
_exptl_absorpt_process_details SADABS
_exptl_crystal_colour red
_exptl_crystal_density_diffrn 1.420
_exptl_crystal_description prism
_exptl_crystal_F_000 1496
_exptl_crystal_size_max 0.590
_exptl_crystal_size_mid 0.540
_exptl_crystal_size_min 0.510
_refine_diff_density_max 0.454
_refine_diff_density_min -0.399
_refine_diff_density_rms 0.067
_refine_ls_extinction_coef 0.0077(3)
_refine_ls_extinction_expression Fc^*^=kFc[1+0.001xFc^2^\l^3^/sin(2\q)]^-1/4^
_refine_ls_extinction_method 'SHELXL-2016/4 (Sheldrick 2016)'
_refine_ls_goodness_of_fit_ref 1.106
_refine_ls_hydrogen_treatment mixed
_refine_ls_matrix_type full
_refine_ls_number_parameters 412
_refine_ls_number_reflns 7061
_refine_ls_number_restraints 0
_refine_ls_restrained_S_all 1.106
_refine_ls_R_factor_all 0.0319
_refine_ls_R_factor_gt 0.0283
_refine_ls_shift/su_max 0.001
_refine_ls_shift/su_mean 0.000
_refine_ls_structure_factor_coef Fsqd
_refine_ls_weighting_details 'w=1/[\s^2^(Fo^2^)+(0.0316P)^2^+3.4139P] where P=(Fo^2^+2Fc^2^)/3'
_refine_ls_weighting_scheme calc
_refine_ls_wR_factor_gt 0.0731
_refine_ls_wR_factor_ref 0.0766
_reflns_Friedel_coverage 0.000
_reflns_number_gt 6549
_reflns_number_total 7061
_reflns_threshold_expression 'I > 2\s(I)'
_cod_data_source_file c9dt02570g2.cif
_cod_data_source_block shelx_CCDC3
_cod_database_code 7701459
_shelx_shelxl_version_number 2016/4
_shelx_space_group_comment
;
The symmetry employed for this shelxl refinement is uniquely defined
by the following loop, which should always be used as a source of
symmetry information in preference to the above space-group names.
They are only intended as comments.
;
_shelx_estimated_absorpt_t_min 0.521
_shelx_estimated_absorpt_t_max 0.546

loop_
_space_group_symop_operation_xyz
'x, y, z'
'-x, y+1/2, -z+1/2'
'-x, -y, -z'
'x, -y-1/2, z-1/2'

loop_
_atom_site_label
_atom_site_type_symbol
_atom_site_fract_x
_atom_site_fract_y
_atom_site_fract_z
_atom_site_U_iso_or_equiv
_atom_site_adp_type
_atom_site_occupancy
_atom_site_site_symmetry_order
_atom_site_calc_flag
_atom_site_refinement_flags_posn
_atom_site_refinement_flags_adp
PD1 Pd 0.27604(2) 0.38243(2) 0.30074(2) 0.02791(7) Uani 1 1 d . .
S1 S 0.32156(6) 0.44987(5) 0.21719(3) 0.04436(16) Uani 1 1 d . .
CL1 Cl 0.21756(5) 0.31479(5) 0.38494(3) 0.04467(15) Uani 1 1 d . .
P1 P 0.28309(4) 0.20610(4) 0.26621(3) 0.02799(12) Uani 1 1 d . .
N1 N 0.27705(14) 0.55119(15) 0.32720(9) 0.0332(4) Uani 1 1 d . .
N2 N 0.29277(17) 0.63305(16) 0.28531(10) 0.0389(5) Uani 1 1 d . .
N3 N 0.3332(2) 0.66238(18) 0.19143(12) 0.0473(6) Uani 1 1 d . .
C21 C 0.30668(18) 0.19015(18) 0.18715(11) 0.0339(5) Uani 1 1 d . .
C22 C 0.2278(2) 0.1861(2) 0.12736(13) 0.0482(6) Uani 1 1 d . .
H22 H 0.162749 0.187315 0.127640 0.058 Uiso 1 1 calc R U
C23 C 0.2465(3) 0.1803(3) 0.06735(14) 0.0629(8) Uani 1 1 d . .
H23 H 0.193682 0.178286 0.027471 0.076 Uiso 1 1 calc R U
C24 C 0.3422(3) 0.1774(3) 0.06620(15) 0.0633(8) Uani 1 1 d . .
H24 H 0.353959 0.173115 0.025749 0.076 Uiso 1 1 calc R U
C25 C 0.4204(3) 0.1809(3) 0.12498(15) 0.0579(8) Uani 1 1 d . .
H25 H 0.485226 0.178383 0.124322 0.069 Uiso 1 1 calc R U
C26 C 0.4029(2) 0.1883(2) 0.18533(13) 0.0442(6) Uani 1 1 d . .
H26 H 0.456227 0.191996 0.224901 0.053 Uiso 1 1 calc R U
C27 C 0.38260(16) 0.12777(18) 0.32559(11) 0.0318(5) Uani 1 1 d . .
C32 C 0.4266(2) 0.1684(2) 0.38943(13) 0.0482(6) Uani 1 1 d . .
H32 H 0.405305 0.235548 0.401899 0.058 Uiso 1 1 calc R U
C31 C 0.5031(3) 0.1086(3) 0.43526(17) 0.0712(10) Uani 1 1 d . .
H31 H 0.533281 0.136642 0.478000 0.085 Uiso 1 1 calc R U
C30 C 0.5339(2) 0.0092(3) 0.41764(19) 0.0693(10) Uani 1 1 d . .
H30 H 0.583942 -0.030872 0.448637 0.083 Uiso 1 1 calc R U
C29 C 0.4910(2) -0.0317(3) 0.35422(18) 0.0579(8) Uani 1 1 d . .
H29 H 0.512273 -0.099329 0.342333 0.069 Uiso 1 1 calc R U
C28 C 0.41579(19) 0.0277(2) 0.30770(14) 0.0424(6) Uani 1 1 d . .
H28 H 0.387710 0.000439 0.264570 0.051 Uiso 1 1 calc R U
C33 C 0.16791(17) 0.1297(2) 0.25236(11) 0.0349(5) Uani 1 1 d . .
C34 C 0.1663(2) 0.0151(2) 0.25589(17) 0.0567(8) Uani 1 1 d . .
H34 H 0.225551 -0.024568 0.268237 0.068 Uiso 1 1 calc R U
C35 C 0.0769(3) -0.0413(3) 0.2412(2) 0.0784(11) Uani 1 1 d . .
H35 H 0.076496 -0.118644 0.243332 0.094 Uiso 1 1 calc R U
C36 C -0.0107(2) 0.0163(3) 0.22349(19) 0.0728(10) Uani 1 1 d . .
H36 H -0.070475 -0.021942 0.213840 0.087 Uiso 1 1 calc R U
C37 C -0.0105(2) 0.1297(3) 0.22000(18) 0.0656(9) Uani 1 1 d . .
H37 H -0.070116 0.168786 0.207870 0.079 Uiso 1 1 calc R U
C38 C 0.07918(19) 0.1873(2) 0.23464(14) 0.0491(6) Uani 1 1 d . .
H38 H 0.079197 0.264628 0.232462 0.059 Uiso 1 1 calc R U
C2 C 0.31333(19) 0.5916(2) 0.23477(12) 0.0368(5) Uani 1 1 d . .
C19 C 0.3192(3) 0.7812(2) 0.19326(15) 0.0552(7) Uani 1 1 d . .
H19A H 0.351932 0.808237 0.238196 0.066 Uiso 1 1 calc R U
H19B H 0.248885 0.797351 0.181418 0.066 Uiso 1 1 calc R U
C20 C 0.3603(3) 0.8404(3) 0.14615(17) 0.0690(9) Uani 1 1 d . .
H20A H 0.431378 0.835093 0.162155 0.104 Uiso 1 1 calc R U
H20B H 0.341002 0.917351 0.143232 0.104 Uiso 1 1 calc R U
H20C H 0.334773 0.806742 0.102825 0.104 Uiso 1 1 calc R U
C1 C 0.25726(19) 0.5828(2) 0.37963(12) 0.0372(5) Uani 1 1 d . .
H1 H 0.248432 0.524469 0.405912 0.045 Uiso 1 1 calc R U
C3 C 0.24621(18) 0.6930(2) 0.40517(11) 0.0365(5) Uani 1 1 d . .
C4 C 0.28640(19) 0.7901(2) 0.38812(12) 0.0399(5) Uani 1 1 d . .
H4 H 0.321714 0.785528 0.358432 0.048 Uiso 1 1 calc R U
C5 C 0.2751(2) 0.8921(2) 0.41406(13) 0.0422(6) Uani 1 1 d . .
H5 H 0.303276 0.954837 0.401826 0.051 Uiso 1 1 calc R U
C6 C 0.22212(18) 0.9034(2) 0.45848(12) 0.0396(5) Uani 1 1 d . .
C7 C 0.18096(18) 0.8068(2) 0.47748(12) 0.0380(5) Uani 1 1 d . .
C12 C 0.12661(19) 0.8174(2) 0.52318(13) 0.0456(6) Uani 1 1 d . .
C11 C 0.0835(2) 0.7230(3) 0.54190(15) 0.0578(8) Uani 1 1 d . .
C10 C 0.0979(3) 0.6178(3) 0.51562(18) 0.0714(10) Uani 1 1 d . .
H10 H 0.071746 0.554443 0.528783 0.086 Uiso 1 1 calc R U
C9 C 0.1484(3) 0.6067(3) 0.47216(16) 0.0615(9) Uani 1 1 d . .
H9 H 0.154558 0.536516 0.455436 0.074 Uiso 1 1 calc R U
C8 C 0.19275(19) 0.7008(2) 0.45124(12) 0.0401(5) Uani 1 1 d . .
C13 C 0.0286(3) 0.7363(4) 0.58570(17) 0.0746(10) Uani 1 1 d . .
H13 H -0.001156 0.674545 0.597614 0.090 Uiso 1 1 calc R U
C14 C 0.0187(3) 0.8384(4) 0.61086(18) 0.0811(12) Uani 1 1 d . .
H14 H -0.018387 0.845645 0.639342 0.097 Uiso 1 1 calc R U
C15 C 0.0626(3) 0.9306(4) 0.59463(17) 0.0732(10) Uani 1 1 d . .
H15 H 0.056719 0.999010 0.613490 0.088 Uiso 1 1 calc R U
C16 C 0.1166(2) 0.9237(3) 0.55001(15) 0.0543(7) Uani 1 1 d . .
C17 C 0.1599(2) 1.0180(3) 0.52986(17) 0.0620(8) Uani 1 1 d . .
H17 H 0.154033 1.087460 0.547631 0.074 Uiso 1 1 calc R U
C18 C 0.2089(2) 1.0097(2) 0.48593(15) 0.0526(7) Uani 1 1 d . .
H18 H 0.234689 1.073573 0.473006 0.063 Uiso 1 1 calc R U
H3 H 0.337(2) 0.639(3) 0.1584(16) 0.048(9) Uiso 1 1 d . .

loop_
_atom_site_aniso_label
_atom_site_aniso_U_11
_atom_site_aniso_U_22
_atom_site_aniso_U_33
_atom_site_aniso_U_23
_atom_site_aniso_U_13
_atom_site_aniso_U_12
PD1 0.03395(10) 0.02395(10) 0.02699(10) -0.00077(6) 0.01163(7) -0.00041(6)
S1 0.0744(4) 0.0269(3) 0.0453(3) -0.0018(2) 0.0380(3) -0.0022(3)
CL1 0.0643(4) 0.0387(3) 0.0405(3) 0.0016(2) 0.0301(3) -0.0038(3)
P1 0.0322(3) 0.0240(3) 0.0272(3) -0.0002(2) 0.0089(2) -0.0014(2)
N1 0.0410(10) 0.0260(9) 0.0340(10) -0.0011(8) 0.0143(8) -0.0019(8)
N2 0.0571(13) 0.0273(10) 0.0368(10) -0.0013(8) 0.0215(10) -0.0027(9)
N3 0.0789(17) 0.0295(11) 0.0434(13) -0.0020(9) 0.0335(12) -0.0063(10)
C21 0.0483(13) 0.0239(10) 0.0307(11) -0.0018(8) 0.0148(10) -0.0015(9)
C22 0.0547(16) 0.0520(16) 0.0358(13) -0.0025(11) 0.0123(11) 0.0048(13)
C23 0.087(2) 0.067(2) 0.0295(13) -0.0045(13) 0.0117(14) 0.0028(17)
C24 0.096(3) 0.064(2) 0.0410(15) -0.0043(14) 0.0377(17) 0.0008(18)
C25 0.073(2) 0.0602(18) 0.0542(17) -0.0052(14) 0.0401(16) -0.0086(15)
C26 0.0539(15) 0.0419(14) 0.0413(13) -0.0030(11) 0.0216(12) -0.0095(12)
C27 0.0305(11) 0.0303(11) 0.0347(11) 0.0049(9) 0.0110(9) 0.0005(8)
C32 0.0475(14) 0.0488(15) 0.0405(13) 0.0005(12) 0.0039(11) 0.0056(12)
C31 0.061(2) 0.083(3) 0.0499(18) 0.0114(16) -0.0083(15) 0.0070(18)
C30 0.0455(16) 0.078(2) 0.075(2) 0.0338(19) 0.0078(15) 0.0180(16)
C29 0.0516(16) 0.0465(16) 0.089(2) 0.0269(16) 0.0407(17) 0.0184(13)
C28 0.0473(14) 0.0358(13) 0.0500(14) 0.0052(11) 0.0241(12) 0.0057(11)
C33 0.0340(11) 0.0373(12) 0.0313(11) -0.0021(9) 0.0079(9) -0.0055(9)
C34 0.0426(14) 0.0388(15) 0.082(2) 0.0067(14) 0.0115(14) -0.0083(12)
C35 0.060(2) 0.0521(19) 0.112(3) 0.0070(19) 0.012(2) -0.0244(16)
C36 0.0444(17) 0.077(2) 0.089(3) -0.007(2) 0.0108(17) -0.0257(16)
C37 0.0342(14) 0.078(2) 0.076(2) -0.0150(18) 0.0078(14) -0.0046(14)
C38 0.0387(13) 0.0453(15) 0.0578(16) -0.0091(13) 0.0088(12) -0.0003(11)
C2 0.0477(13) 0.0285(11) 0.0388(12) -0.0009(9) 0.0204(11) -0.0029(10)
C19 0.086(2) 0.0335(14) 0.0535(16) 0.0026(12) 0.0328(16) -0.0014(13)
C20 0.108(3) 0.0404(16) 0.065(2) 0.0112(14) 0.038(2) -0.0107(17)
C1 0.0489(14) 0.0317(12) 0.0335(12) -0.0027(9) 0.0170(10) -0.0041(10)
C3 0.0450(13) 0.0347(12) 0.0309(11) -0.0057(9) 0.0142(10) -0.0038(10)
C4 0.0477(14) 0.0377(13) 0.0400(13) -0.0062(10) 0.0219(11) -0.0072(10)
C5 0.0517(15) 0.0336(13) 0.0439(14) -0.0036(10) 0.0193(12) -0.0094(11)
C6 0.0390(12) 0.0379(13) 0.0394(13) -0.0074(10) 0.0099(10) 0.0004(10)
C7 0.0374(12) 0.0431(13) 0.0324(11) -0.0070(10) 0.0099(10) -0.0021(10)
C12 0.0413(13) 0.0592(17) 0.0369(13) -0.0096(12) 0.0137(11) -0.0015(12)
C11 0.0603(18) 0.075(2) 0.0456(15) -0.0082(14) 0.0279(14) -0.0128(15)
C10 0.098(3) 0.067(2) 0.068(2) -0.0108(16) 0.053(2) -0.0327(19)
C9 0.095(2) 0.0469(16) 0.0590(18) -0.0151(13) 0.0468(18) -0.0246(16)
C8 0.0493(14) 0.0402(13) 0.0336(12) -0.0073(10) 0.0176(10) -0.0094(11)
C13 0.071(2) 0.107(3) 0.0589(19) -0.008(2) 0.0398(17) -0.016(2)
C14 0.072(2) 0.123(4) 0.062(2) -0.017(2) 0.0414(19) 0.002(2)
C15 0.065(2) 0.098(3) 0.061(2) -0.025(2) 0.0275(17) 0.014(2)
C16 0.0467(15) 0.0690(19) 0.0470(15) -0.0159(14) 0.0155(12) 0.0083(14)
C17 0.0636(19) 0.0525(18) 0.069(2) -0.0225(15) 0.0204(16) 0.0094(15)
C18 0.0576(17) 0.0388(14) 0.0601(17) -0.0117(13) 0.0177(14) 0.0018(12)

loop_
_atom_type_symbol
_atom_type_description
_atom_type_scat_dispersion_real
_atom_type_scat_dispersion_imag
_atom_type_scat_source
C C 0.0033 0.0016 'International Tables Vol C Tables 4.2.6.8 and 6.1.1.4'
H H 0.0000 0.0000 'International Tables Vol C Tables 4.2.6.8 and 6.1.1.4'
N N 0.0061 0.0033 'International Tables Vol C Tables 4.2.6.8 and 6.1.1.4'
S S 0.1246 0.1234 'International Tables Vol C Tables 4.2.6.8 and 6.1.1.4'
Cl Cl 0.1484 0.1585 'International Tables Vol C Tables 4.2.6.8 and 6.1.1.4'
Pd Pd -0.9988 1.0072 'International Tables Vol C Tables 4.2.6.8 and 6.1.1.4'
P P 0.1023 0.0942 'International Tables Vol C Tables 4.2.6.8 and 6.1.1.4'

loop_
_geom_angle_atom_site_label_1
_geom_angle_atom_site_label_2
_geom_angle_atom_site_label_3
_geom_angle
N1 PD1 S1 83.40(5)
N1 PD1 P1 174.68(5)
S1 PD1 P1 91.47(2)
N1 PD1 CL1 95.86(5)
S1 PD1 CL1 176.32(3)
P1 PD1 CL1 89.35(2)
C2 S1 PD1 97.17(8)
C27 P1 C33 107.94(11)
C27 P1 C21 104.15(11)
C33 P1 C21 103.25(11)
C27 P1 PD1 111.61(8)
C33 P1 PD1 113.04(8)
C21 P1 PD1 116.04(7)
C1 N1 N2 118.05(19)
C1 N1 PD1 121.97(16)
N2 N1 PD1 119.84(14)
C2 N2 N1 112.66(19)
C2 N3 C19 122.8(2)
C2 N3 H3 118(2)
C19 N3 H3 116(2)
C26 C21 C22 118.9(2)
C26 C21 P1 120.78(18)
C22 C21 P1 120.18(19)
C23 C22 C21 119.8(3)
C23 C22 H22 120.1
C21 C22 H22 120.1
C24 C23 C22 120.8(3)
C24 C23 H23 119.6
C22 C23 H23 119.6
C25 C24 C23 119.8(3)
C25 C24 H24 120.1
C23 C24 H24 120.1
C24 C25 C26 120.1(3)
C24 C25 H25 119.9
C26 C25 H25 119.9
C21 C26 C25 120.6(3)
C21 C26 H26 119.7
C25 C26 H26 119.7
C32 C27 C28 119.2(2)
C32 C27 P1 119.72(18)
C28 C27 P1 121.04(19)
C27 C32 C31 120.0(3)
C27 C32 H32 120.0
C31 C32 H32 120.0
C30 C31 C32 120.4(3)
C30 C31 H31 119.8
C32 C31 H31 119.8
C31 C30 C29 120.1(3)
C31 C30 H30 119.9
C29 C30 H30 119.9
C30 C29 C28 120.2(3)
C30 C29 H29 119.9
C28 C29 H29 119.9
C27 C28 C29 120.1(3)
C27 C28 H28 120.0
C29 C28 H28 120.0
C34 C33 C38 118.9(2)
C34 C33 P1 121.7(2)
C38 C33 P1 119.30(19)
C33 C34 C35 120.4(3)
C33 C34 H34 119.8
C35 C34 H34 119.8
C36 C35 C34 120.3(3)
C36 C35 H35 119.8
C34 C35 H35 119.8
C37 C36 C35 120.1(3)
C37 C36 H36 120.0
C35 C36 H36 120.0
C36 C37 C38 120.0(3)
C36 C37 H37 120.0
C38 C37 H37 120.0
C33 C38 C37 120.2(3)
C33 C38 H38 119.9
C37 C38 H38 119.9
N2 C2 N3 118.5(2)
N2 C2 S1 126.54(19)
N3 C2 S1 114.92(18)
N3 C19 C20 111.3(3)
N3 C19 H19A 109.4
C20 C19 H19A 109.4
N3 C19 H19B 109.4
C20 C19 H19B 109.4
H19A C19 H19B 108.0
C19 C20 H20A 109.5
C19 C20 H20B 109.5
H20A C20 H20B 109.5
C19 C20 H20C 109.5
H20A C20 H20C 109.5
H20B C20 H20C 109.5
N1 C1 C3 131.9(2)
N1 C1 H1 114.0
C3 C1 H1 114.0
C4 C3 C8 118.7(2)
C4 C3 C1 123.8(2)
C8 C3 C1 117.5(2)
C5 C4 C3 121.8(2)
C5 C4 H4 119.1
C3 C4 H4 119.1
C4 C5 C6 121.2(2)
C4 C5 H5 119.4
C6 C5 H5 119.4
C5 C6 C7 118.7(2)
C5 C6 C18 122.1(2)
C7 C6 C18 119.1(2)
C6 C7 C8 120.4(2)
C6 C7 C12 119.2(2)
C8 C7 C12 120.3(2)
C11 C12 C16 119.8(3)
C11 C12 C7 120.3(3)
C16 C12 C7 119.9(3)
C12 C11 C13 119.1(3)
C12 C11 C10 118.0(3)
C13 C11 C10 122.9(3)
C9 C10 C11 122.2(3)
C9 C10 H10 118.9
C11 C10 H10 118.9
C10 C9 C8 121.6(3)
C10 C9 H9 119.2
C8 C9 H9 119.2
C7 C8 C3 119.1(2)
C7 C8 C9 117.5(2)
C3 C8 C9 123.4(2)
C14 C13 C11 120.9(4)
C14 C13 H13 119.6
C11 C13 H13 119.6
C13 C14 C15 120.8(3)
C13 C14 H14 119.6
C15 C14 H14 119.6
C14 C15 C16 121.3(3)
C14 C15 H15 119.4
C16 C15 H15 119.4
C15 C16 C17 123.0(3)
C15 C16 C12 118.2(3)
C17 C16 C12 118.8(3)
C18 C17 C16 121.9(3)
C18 C17 H17 119.1
C16 C17 H17 119.1
C17 C18 C6 121.0(3)
C17 C18 H18 119.5
C6 C18 H18 119.5

loop_
_geom_bond_atom_site_label_1
_geom_bond_atom_site_label_2
_geom_bond_distance
PD1 N1 2.1013(18)
PD1 S1 2.2340(6)
PD1 P1 2.2533(6)
PD1 CL1 2.3541(6)
S1 C2 1.754(2)
P1 C27 1.819(2)
P1 C33 1.820(2)
P1 C21 1.829(2)
N1 C1 1.293(3)
N1 N2 1.393(3)
N2 C2 1.302(3)
N3 C2 1.350(3)
N3 C19 1.442(3)
N3 H3 0.77(3)
C21 C26 1.387(4)
C21 C22 1.393(3)
C22 C23 1.388(4)
C22 H22 0.9300
C23 C24 1.374(5)
C23 H23 0.9300
C24 C25 1.373(5)
C24 H24 0.9300
C25 C26 1.388(4)
C25 H25 0.9300
C26 H26 0.9300
C27 C32 1.382(3)
C27 C28 1.389(3)
C32 C31 1.398(4)
C32 H32 0.9300
C31 C30 1.366(5)
C31 H31 0.9300
C30 C29 1.374(5)
C30 H30 0.9300
C29 C28 1.392(4)
C29 H29 0.9300
C28 H28 0.9300
C33 C34 1.377(4)
C33 C38 1.381(4)
C34 C35 1.385(4)
C34 H34 0.9300
C35 C36 1.369(5)
C35 H35 0.9300
C36 C37 1.364(5)
C36 H36 0.9300
C37 C38 1.396(4)
C37 H37 0.9300
C38 H38 0.9300
C19 C20 1.496(4)
C19 H19A 0.9700
C19 H19B 0.9700
C20 H20A 0.9600
C20 H20B 0.9600
C20 H20C 0.9600
C1 C3 1.458(3)
C1 H1 0.9300
C3 C4 1.399(3)
C3 C8 1.429(3)
C4 C5 1.374(3)
C4 H4 0.9300
C5 C6 1.397(4)
C5 H5 0.9300
C6 C7 1.417(4)
C6 C18 1.442(4)
C7 C8 1.422(3)
C7 C12 1.434(3)
C12 C11 1.408(4)
C12 C16 1.424(4)
C11 C13 1.409(4)
C11 C10 1.423(5)
C10 C9 1.352(4)
C10 H10 0.9300
C9 C8 1.435(4)
C9 H9 0.9300
C13 C14 1.364(6)
C13 H13 0.9300
C14 C15 1.371(6)
C14 H14 0.9300
C15 C16 1.407(4)
C15 H15 0.9300
C16 C17 1.422(5)
C17 C18 1.342(4)
C17 H17 0.9300
C18 H18 0.9300

loop_
_geom_torsion_atom_site_label_1
_geom_torsion_atom_site_label_2
_geom_torsion_atom_site_label_3
_geom_torsion_atom_site_label_4
_geom_torsion
C1 N1 N2 C2 179.2(2)
PD1 N1 N2 C2 -5.1(3)
C27 P1 C21 C26 -36.7(2)
C33 P1 C21 C26 -149.4(2)
PD1 P1 C21 C26 86.3(2)
C27 P1 C21 C22 146.9(2)
C33 P1 C21 C22 34.3(2)
PD1 P1 C21 C22 -90.0(2)
C26 C21 C22 C23 0.0(4)
P1 C21 C22 C23 176.4(2)
C21 C22 C23 C24 0.6(5)
C22 C23 C24 C25 -0.3(5)
C23 C24 C25 C26 -0.5(5)
C22 C21 C26 C25 -0.9(4)
P1 C21 C26 C25 -177.2(2)
C24 C25 C26 C21 1.2(5)
C33 P1 C27 C32 -109.6(2)
C21 P1 C27 C32 141.1(2)
PD1 P1 C27 C32 15.2(2)
C33 P1 C27 C28 70.8(2)
C21 P1 C27 C28 -38.4(2)
PD1 P1 C27 C28 -164.37(17)
C28 C27 C32 C31 -0.4(4)
P1 C27 C32 C31 -180.0(2)
C27 C32 C31 C30 -0.9(5)
C32 C31 C30 C29 1.2(6)
C31 C30 C29 C28 -0.2(5)
C32 C27 C28 C29 1.4(4)
P1 C27 C28 C29 -179.0(2)
C30 C29 C28 C27 -1.1(4)
C27 P1 C33 C34 -31.3(3)
C21 P1 C33 C34 78.6(3)
PD1 P1 C33 C34 -155.2(2)
C27 P1 C33 C38 152.0(2)
C21 P1 C33 C38 -98.1(2)
PD1 P1 C33 C38 28.0(2)
C38 C33 C34 C35 0.7(5)
P1 C33 C34 C35 -176.1(3)
C33 C34 C35 C36 -0.5(6)
C34 C35 C36 C37 0.3(6)
C35 C36 C37 C38 -0.2(6)
C34 C33 C38 C37 -0.6(4)
P1 C33 C38 C37 176.3(2)
C36 C37 C38 C33 0.3(5)
N1 N2 C2 N3 -178.0(2)
N1 N2 C2 S1 0.2(3)
C19 N3 C2 N2 -8.9(4)
C19 N3 C2 S1 172.7(2)
PD1 S1 C2 N2 4.0(3)
PD1 S1 C2 N3 -177.8(2)
C2 N3 C19 C20 172.0(3)
N2 N1 C1 C3 0.8(4)
PD1 N1 C1 C3 -174.8(2)
N1 C1 C3 C4 -21.7(4)
N1 C1 C3 C8 159.6(3)
C8 C3 C4 C5 -0.5(4)
C1 C3 C4 C5 -179.2(2)
C3 C4 C5 C6 -0.4(4)
C4 C5 C6 C7 1.0(4)
C4 C5 C6 C18 -179.6(3)
C5 C6 C7 C8 -0.6(4)
C18 C6 C7 C8 180.0(2)
C5 C6 C7 C12 179.9(2)
C18 C6 C7 C12 0.4(4)
C6 C7 C12 C11 178.9(3)
C8 C7 C12 C11 -0.7(4)
C6 C7 C12 C16 -1.5(4)
C8 C7 C12 C16 179.0(2)
C16 C12 C11 C13 1.7(5)
C7 C12 C11 C13 -178.6(3)
C16 C12 C11 C10 -178.0(3)
C7 C12 C11 C10 1.7(4)
C12 C11 C10 C9 -2.1(6)
C13 C11 C10 C9 178.1(4)
C11 C10 C9 C8 1.6(6)
C6 C7 C8 C3 -0.3(4)
C12 C7 C8 C3 179.2(2)
C6 C7 C8 C9 -179.5(3)
C12 C7 C8 C9 0.1(4)
C4 C3 C8 C7 0.9(4)
C1 C3 C8 C7 179.7(2)
C4 C3 C8 C9 179.9(3)
C1 C3 C8 C9 -1.3(4)
C10 C9 C8 C7 -0.5(5)
C10 C9 C8 C3 -179.6(3)
C12 C11 C13 C14 -1.3(5)
C10 C11 C13 C14 178.5(4)
C11 C13 C14 C15 -0.6(6)
C13 C14 C15 C16 2.1(6)
C14 C15 C16 C17 177.4(3)
C14 C15 C16 C12 -1.6(5)
C11 C12 C16 C15 -0.4(4)
C7 C12 C16 C15 180.0(3)
C11 C12 C16 C17 -179.4(3)
C7 C12 C16 C17 1.0(4)
C15 C16 C17 C18 -178.3(3)
C12 C16 C17 C18 0.6(5)
C16 C17 C18 C6 -1.7(5)
C5 C6 C18 C17 -178.2(3)
C7 C6 C18 C17 1.2(4)
